data_7217225
loop_
_publ_author_name
'Liu, Yen-Hsiang'
'Chien, Po-Hsiu'

_publ_section_title
;
 A series of lanthanide--organic frameworks possessing arrays of 2D
 intersecting channels within a 3D pillar-supported packed double-decker
 network and Co2+-induced luminescence modulation
;
_journal_issue 37
_journal_name_full CrystEngComm
_journal_page_first 8852
_journal_paper_doi 10.1039/C4CE00461B
_journal_volume 16
_journal_year 2014
_chemical_compound_source 'synthesis as described'
_chemical_formula_moiety 'C42 H34 Ce2 N2 O15, C3 H7 N O'
_chemical_formula_sum 'C45 H41 Ce2 N3 O16'
_chemical_formula_weight 1160.05
_space_group_crystal_system monoclinic
_space_group_IT_number 15
_space_group_name_Hall '-C 2yc'
_space_group_name_H-M_alt 'C 1 2/c 1'
_symmetry_space_group_name_Hall '-C 2yc'
_symmetry_space_group_name_H-M 'C 1 2/c 1'
_atom_sites_solution_hydrogens geom
_atom_sites_solution_primary direct
_atom_sites_solution_secondary difmap
_audit_creation_date 2013-09-04T09:37:32-00:00
_audit_creation_method 'WinGX routine CIF_UPDATE'
_cell_angle_alpha 90
_cell_angle_beta 103.577(5)
_cell_angle_gamma 90
_cell_formula_units_Z 4
_cell_length_a 12.4818(14)
_cell_length_b 21.763(3)
_cell_length_c 16.509(2)
_cell_measurement_reflns_used 3643
_cell_measurement_temperature 200(2)
_cell_measurement_theta_max 25.3667
_cell_measurement_theta_min 2.5031
_cell_measurement_wavelength 0.71073
_cell_volume 4359.2(9)
_computing_cell_refinement 'SAINT V7.34A integration software'
_computing_data_collection 'Bruker APEX2 software'
_computing_data_reduction 'SAINT V7.34A integration software'
_computing_molecular_graphics 'Ortep-3 for Windows (Farrugia, 1997)'
_computing_publication_material 'WinGX publication routines (Farrugia, 1999)'
_computing_structure_refinement 'SHELXL-97 (Sheldrick, 2008)'
_diffrn_ambient_temperature 200(2)
_diffrn_detector 'APEX-II CCD'
_diffrn_measured_fraction_theta_full 0.969
_diffrn_measured_fraction_theta_max 0.969
_diffrn_measurement_device '\k-geometry diffractometer'
_diffrn_measurement_device_type 'Bruker APEX-II'
_diffrn_measurement_method '\f or \w oscillation scans'
_diffrn_orient_matrix_type 'x-axis to radiation source'
_diffrn_orient_matrix_UB_11 -0.723292E-1
_diffrn_orient_matrix_UB_12 0.517683E-1
_diffrn_orient_matrix_UB_13 0.453851E-1
_diffrn_orient_matrix_UB_21 -0.38905E-1
_diffrn_orient_matrix_UB_22 -0.527401E-1
_diffrn_orient_matrix_UB_23 -0.114976E-2
_diffrn_orient_matrix_UB_31 0.466904E-1
_diffrn_orient_matrix_UB_32 -0.546429E-1
_diffrn_orient_matrix_UB_33 0.426948E-1
_diffrn_radiation_monochromator graphite
_diffrn_radiation_probe x-ray
_diffrn_radiation_type MoK\a
_diffrn_radiation_wavelength 0.71073
_diffrn_reflns_av_R_equivalents 0.1254
_diffrn_reflns_av_unetI/netI 0.1359
_diffrn_reflns_limit_h_max 14
_diffrn_reflns_limit_h_min -14
_diffrn_reflns_limit_k_max 20
_diffrn_reflns_limit_k_min -26
_diffrn_reflns_limit_l_max 14
_diffrn_reflns_limit_l_min -19
_diffrn_reflns_number 13862
_diffrn_reflns_theta_full 25.5
_diffrn_reflns_theta_max 25.5
_diffrn_reflns_theta_min 1.87
_diffrn_source 'sealed x-ray tube'
_exptl_absorpt_coefficient_mu 2.14
_exptl_absorpt_correction_T_max 0.9378
_exptl_absorpt_correction_T_min 0.6495
_exptl_absorpt_correction_type multi-scan
_exptl_absorpt_process_details
;
        (SADABS- Sheldrick, 2003)
Comment on transmission values: The program SADABS (v2.06) outputs
the ratio of minimum to maximum apparent transmission (0.692538).
We have set T(max) to the expected value, i.e. exp(-r_min*mu) and we
calculate T(min) from the minimum to maximum apparent transmission
given by SADABS.
;
_exptl_crystal_colour colourless
_exptl_crystal_density_diffrn 1.768
_exptl_crystal_density_method 'not measured'
_exptl_crystal_description plate
_exptl_crystal_F_000 2304
_exptl_crystal_size_max 0.2
_exptl_crystal_size_mid 0.08
_exptl_crystal_size_min 0.03
_refine_diff_density_max 2.888
_refine_diff_density_min -2.356
_refine_diff_density_rms 0.199
_refine_ls_extinction_method none
_refine_ls_goodness_of_fit_ref 1.05
_refine_ls_hydrogen_treatment constr
_refine_ls_matrix_type full
_refine_ls_number_parameters 299
_refine_ls_number_reflns 3932
_refine_ls_number_restraints 0
_refine_ls_restrained_S_all 1.05
_refine_ls_R_factor_all 0.1265
_refine_ls_R_factor_gt 0.0728
_refine_ls_shift/su_max 0.001
_refine_ls_shift/su_mean 0
_refine_ls_structure_factor_coef Fsqd
_refine_ls_weighting_details 'calc w=1/[\s^2^(Fo^2^)+(0.0617P)^2^+23.2698P] where P=(Fo^2^+2Fc^2^)/3'
_refine_ls_weighting_scheme calc
_refine_ls_wR_factor_gt 0.1404
_refine_ls_wR_factor_ref 0.1595
_reflns_number_gt 2478
_reflns_number_total 3932
_reflns_threshold_expression >2\s(I)
_cod_data_source_file c4ce00461b2.cif
_cod_data_source_block c2c
_cod_depositor_comments 'Adding full bibliography for 7217225.cif.'
_cod_original_cell_volume 4359.0(10)
_cod_database_code 7217225

loop_
_space_group_symop_operation_xyz
'x, y, z'
'-x, y, -z+1/2'
'x+1/2, y+1/2, z'
'-x+1/2, y+1/2, -z+1/2'
'-x, -y, -z'
'x, -y, z-1/2'
'-x+1/2, -y+1/2, -z'
'x+1/2, -y+1/2, z-1/2'

loop_
_atom_site_label
_atom_site_type_symbol
_atom_site_fract_x
_atom_site_fract_y
_atom_site_fract_z
_atom_site_U_iso_or_equiv
_atom_site_adp_type
_atom_site_occupancy
_atom_site_symmetry_multiplicity
_atom_site_calc_flag
_atom_site_refinement_flags
Ce1 Ce 0.97106(4) -0.04738(3) 0.09979(4) 0.0237(2) Uani 1 1 d .
N41 N 0.9006(17) -0.2598(7) 0.1082(15) 0.139(8) Uani 1 1 d .
N51 N 1 0.2042(13) 0.25 0.138(12) Uani 1 2 d S
O11 O 0.8218(5) -0.0584(4) -0.0230(5) 0.036(2) Uani 1 1 d .
O12 O 0.8693(5) -0.0234(4) -0.1375(5) 0.044(2) Uani 1 1 d .
O21 O 0.8431(6) 0.0445(4) 0.1089(5) 0.041(2) Uani 1 1 d .
O22 O 0.9255(5) 0.0621(3) 0.0082(4) 0.0274(17) Uiso 1 1 d .
O31 O 0.8467(5) -0.0879(4) 0.1753(5) 0.035(2) Uani 1 1 d .
O32 O 0.8791(5) -0.1066(4) 0.3103(5) 0.036(2) Uani 1 1 d .
O41 O 0.9389(6) -0.1628(4) 0.0663(6) 0.045(2) Uani 1 1 d .
O51 O 1.061(2) 0.1154(17) 0.2206(19) 0.124(11) Uani 0.5 1 d P
O99 O 1 0.0043(5) 0.25 0.030(3) Uani 1 2 d S
H99A H 0.9425 0.0262 0.2342 0.046 Uiso 1 1 d R
C11 C 0.7998(8) -0.0433(6) -0.0981(8) 0.036(3) Uani 1 1 d .
C12 C 0.6809(8) -0.0465(6) -0.1451(7) 0.034(3) Uani 1 1 d .
C13 C 0.5986(8) -0.0485(6) -0.0993(7) 0.037(3) Uani 1 1 d .
H13 H 0.6182 -0.0493 -0.0414 0.045 Uiso 1 1 calc R
C14 C 0.4898(8) -0.0492(6) -0.1407(7) 0.037(3) Uani 1 1 d .
H14 H 0.4358 -0.05 -0.1104 0.044 Uiso 1 1 calc R
C15 C 0.4587(7) -0.0488(6) -0.2273(7) 0.034(3) Uani 1 1 d .
C16 C 0.6533(8) -0.0474(6) -0.2283(8) 0.037(3) Uani 1 1 d .
H16A H 0.7085 -0.0472 -0.2577 0.044 Uiso 1 1 d R
C21 C 0.8637(8) 0.0790(5) 0.0556(8) 0.030(3) Uani 1 1 d .
C22 C 0.8138(8) 0.1425(5) 0.0435(8) 0.033(3) Uani 1 1 d .
C23 C 0.8244(8) 0.1798(5) -0.0201(8) 0.033(3) Uani 1 1 d .
H23 H 0.8632 0.1657 -0.0581 0.039 Uiso 1 1 calc R
C24 C 0.7788(8) 0.2387(5) -0.0299(8) 0.035(3) Uani 1 1 d .
C25 C 0.7093(10) 0.2210(6) 0.0943(9) 0.050(4) Uani 1 1 d .
H25A H 0.6696 0.2341 0.1323 0.061 Uiso 1 1 calc R
C26 C 0.7543(9) 0.1631(6) 0.1026(9) 0.048(4) Uani 1 1 d .
H26 H 0.7462 0.1377 0.146 0.057 Uiso 1 1 calc R
C31 C 0.8161(7) -0.0994(5) 0.2408(8) 0.027(3) Uani 1 1 d .
C32 C 0.6494(8) -0.1070(5) 0.2978(7) 0.030(3) Uani 1 1 d .
H32A H 0.6957 -0.108 0.3509 0.037 Uiso 1 1 d R
C33 C 0.6938(7) -0.1051(5) 0.2311(7) 0.028(3) Uani 1 1 d .
C34 C 0.6243(7) -0.1044(5) 0.1515(7) 0.035(3) Uani 1 1 d .
H34 H 0.6539 -0.102 0.105 0.042 Uiso 1 1 calc R
C35 C 0.5131(8) -0.1073(6) 0.1419(7) 0.036(3) Uani 1 1 d .
H35 H 0.4676 -0.1091 0.0886 0.044 Uiso 1 1 calc R
C36 C 0.4659(8) -0.1075(5) 0.2106(7) 0.030(3) Uani 1 1 d .
C41 C 0.9240(18) -0.2000(9) 0.1190(15) 0.117(8) Uani 1 1 d .
H41 H 0.9299 -0.1847 0.1724 0.14 Uiso 1 1 calc R
C42 C 0.9010(18) -0.2872(10) 0.0283(15) 0.139(10) Uani 1 1 d .
H42A H 0.8957 -0.2554 -0.0128 0.208 Uiso 1 1 calc R
H42B H 0.8393 -0.3145 0.0122 0.208 Uiso 1 1 calc R
H42C H 0.9682 -0.3097 0.0326 0.208 Uiso 1 1 calc R
C43 C 0.876(3) -0.2964(15) 0.176(2) 0.34(3) Uani 1 1 d .
H43A H 0.9013 -0.2749 0.2281 0.51 Uiso 1 1 calc R
H43B H 0.9131 -0.3353 0.1792 0.51 Uiso 1 1 calc R
H43C H 0.7981 -0.303 0.1663 0.51 Uiso 1 1 calc R
C51 C 1 0.1408(18) 0.25 0.129(13) Uani 1 2 d S
C52 C 1.061(2) 0.2347(14) 0.191(2) 0.25(2) Uani 1 1 d .
H52A H 1.0562 0.2785 0.1958 0.377 Uiso 1 1 calc R
H52B H 1.028 0.2224 0.1349 0.377 Uiso 1 1 calc R
H52C H 1.1368 0.2223 0.2055 0.377 Uiso 1 1 calc R

loop_
_atom_site_aniso_label
_atom_site_aniso_U_11
_atom_site_aniso_U_22
_atom_site_aniso_U_33
_atom_site_aniso_U_23
_atom_site_aniso_U_13
_atom_site_aniso_U_12
Ce1 0.0090(3) 0.0204(4) 0.0403(4) 0.0008(4) 0.0030(2) -0.0009(3)
N41 0.22(2) 0.026(10) 0.21(2) 0.012(12) 0.131(19) 0.022(11)
N51 0.12(2) 0.052(19) 0.22(4) 0 0.00(2) 0
O11 0.018(4) 0.035(6) 0.053(6) 0.006(4) 0.003(3) -0.005(3)
O12 0.021(4) 0.053(6) 0.055(6) 0.020(5) 0.001(4) -0.020(4)
O21 0.040(4) 0.028(5) 0.060(6) 0.018(5) 0.021(4) 0.021(4)
O31 0.015(3) 0.040(6) 0.052(5) 0.004(4) 0.012(3) -0.007(3)
O32 0.012(3) 0.046(6) 0.048(5) 0.007(4) 0.005(3) -0.005(3)
O41 0.030(4) 0.022(5) 0.083(7) 0.004(5) 0.015(4) -0.002(4)
O51 0.09(2) 0.17(3) 0.13(3) -0.06(2) 0.058(18) -0.02(2)
O99 0.013(5) 0.040(7) 0.037(6) 0 0.003(4) 0
C11 0.022(5) 0.035(8) 0.044(8) 0.001(7) -0.008(5) -0.009(6)
C12 0.020(5) 0.024(7) 0.055(8) -0.002(7) 0.002(5) -0.006(5)
C13 0.030(6) 0.034(7) 0.041(7) 0.006(7) -0.006(5) 0.001(6)
C14 0.018(5) 0.044(8) 0.049(8) 0.013(7) 0.006(5) 0.000(6)
C15 0.018(5) 0.032(7) 0.049(7) -0.002(7) -0.001(5) -0.001(5)
C16 0.022(5) 0.032(7) 0.054(8) 0.005(7) 0.004(5) 0.003(6)
C21 0.018(5) 0.020(7) 0.053(8) 0.004(6) 0.009(5) 0.003(5)
C22 0.021(5) 0.019(7) 0.062(8) 0.000(6) 0.015(5) 0.002(5)
C23 0.023(6) 0.020(7) 0.057(8) 0.000(6) 0.013(5) 0.008(5)
C24 0.019(5) 0.027(8) 0.062(9) 0.009(6) 0.016(5) 0.015(5)
C25 0.053(8) 0.028(8) 0.081(11) 0.008(8) 0.037(7) 0.013(6)
C26 0.055(8) 0.031(8) 0.070(10) 0.019(7) 0.038(7) 0.017(6)
C31 0.011(5) 0.017(7) 0.052(8) -0.009(6) 0.008(5) -0.004(4)
C32 0.018(5) 0.037(8) 0.034(7) 0.000(6) 0.002(5) -0.001(5)
C33 0.012(5) 0.026(7) 0.049(7) -0.002(6) 0.012(5) -0.003(4)
C34 0.014(5) 0.047(8) 0.045(8) 0.004(6) 0.009(5) 0.001(5)
C35 0.018(5) 0.050(9) 0.037(7) 0.000(6) -0.002(5) -0.002(5)
C36 0.021(5) 0.032(7) 0.039(7) 0.004(6) 0.013(4) 0.003(5)
C41 0.19(2) 0.032(12) 0.15(2) 0.016(13) 0.084(18) 0.028(13)
C42 0.15(2) 0.086(18) 0.16(2) -0.053(17) 0.001(18) -0.003(15)
C43 0.64(8) 0.12(3) 0.40(6) 0.10(3) 0.39(6) 0.02(4)
C51 0.12(3) 0.08(3) 0.20(5) 0 0.06(3) 0
C52 0.22(4) 0.15(3) 0.35(6) 0.11(3) 0.00(3) -0.07(2)

loop_
_atom_type_symbol
_atom_type_description
_atom_type_scat_dispersion_real
_atom_type_scat_dispersion_imag
_atom_type_scat_source
Ce Ce -0.2486 2.6331 'International Tables Vol C Tables 4.2.6.8 and 6.1.1.4'
N N 0.0061 0.0033 'International Tables Vol C Tables 4.2.6.8 and 6.1.1.4'
O O 0.0106 0.006 'International Tables Vol C Tables 4.2.6.8 and 6.1.1.4'
C C 0.0033 0.0016 'International Tables Vol C Tables 4.2.6.8 and 6.1.1.4'
H H 0 0 'International Tables Vol C Tables 4.2.6.8 and 6.1.1.4'

loop_
_geom_angle_atom_site_label_1
_geom_angle_atom_site_label_2
_geom_angle_atom_site_label_3
_geom_angle
_geom_angle_site_symmetry_1
_geom_angle_site_symmetry_3
O31 Ce1 O11 86.2(2) . .
O31 Ce1 O22 148.4(3) . 5_755
O11 Ce1 O22 79.1(2) . 5_755
O31 Ce1 O32 89.2(2) . 2_755
O11 Ce1 O32 141.2(3) . 2_755
O22 Ce1 O32 85.1(2) 5_755 2_755
O31 Ce1 O12 133.2(3) . 5_755
O11 Ce1 O12 133.4(3) . 5_755
O22 Ce1 O12 74.6(3) 5_755 5_755
O32 Ce1 O12 73.8(3) 2_755 5_755
O31 Ce1 O41 70.3(3) . .
O11 Ce1 O41 71.0(3) . .
O22 Ce1 O41 78.4(3) 5_755 .
O32 Ce1 O41 71.2(3) 2_755 .
O12 Ce1 O41 137.1(3) 5_755 .
O31 Ce1 O21 76.6(3) . .
O11 Ce1 O21 76.2(3) . .
O22 Ce1 O21 125.5(2) 5_755 .
O32 Ce1 O21 139.6(3) 2_755 .
O12 Ce1 O21 88.6(3) 5_755 .
O41 Ce1 O21 134.2(2) . .
O31 Ce1 O99 68.4(2) . .
O11 Ce1 O99 136.82(19) . .
O22 Ce1 O99 138.59(17) 5_755 .
O32 Ce1 O99 75.1(2) 2_755 .
O12 Ce1 O99 65.1(2) 5_755 .
O41 Ce1 O99 126.1(3) . .
O21 Ce1 O99 64.6(2) . .
O31 Ce1 O22 121.5(2) . .
O11 Ce1 O22 67.3(2) . .
O22 Ce1 O22 78.2(2) 5_755 .
O32 Ce1 O22 143.0(2) 2_755 .
O12 Ce1 O22 70.0(2) 5_755 .
O41 Ce1 O22 135.1(3) . .
O21 Ce1 O22 47.6(2) . .
O99 Ce1 O22 96.2(2) . .
O31 Ce1 C21 98.9(3) . .
O11 Ce1 C21 71.5(3) . .
O22 Ce1 C21 102.7(3) 5_755 .
O32 Ce1 C21 147.1(3) 2_755 .
O12 Ce1 C21 77.5(3) 5_755 .
O41 Ce1 C21 141.5(3) . .
O21 Ce1 C21 23.1(3) . .
O99 Ce1 C21 78.4(3) . .
O22 Ce1 C21 24.5(2) . .
O31 Ce1 Ce1 150.42(17) . 5_755
O11 Ce1 Ce1 67.82(18) . 5_755
O22 Ce1 Ce1 42.19(17) 5_755 5_755
O32 Ce1 Ce1 119.77(17) 2_755 5_755
O12 Ce1 Ce1 66.77(19) 5_755 5_755
O41 Ce1 Ce1 111.5(2) . 5_755
O21 Ce1 Ce1 83.44(18) . 5_755
O99 Ce1 Ce1 121.6(2) . 5_755
O22 Ce1 Ce1 35.97(14) . 5_755
C21 Ce1 Ce1 60.5(2) . 5_755
C41 N41 C42 118(2) . .
C41 N41 C43 120(3) . .
C42 N41 C43 121(2) . .
C51 N51 C52 115.8(17) . .
C51 N51 C52 115.8(17) . 2_755
C52 N51 C52 128(3) . 2_755
C11 O11 Ce1 138.8(7) . .
C11 O12 Ce1 133.4(8) . 5_755
C21 O21 Ce1 101.2(7) . .
C21 O22 Ce1 168.6(7) . 5_755
C21 O22 Ce1 89.4(6) . .
Ce1 O22 Ce1 101.8(2) 5_755 .
C31 O31 Ce1 153.5(7) . .
C31 O32 Ce1 136.0(7) . 2_755
C41 O41 Ce1 122.0(12) . .
Ce1 O99 Ce1 130.1(4) . 2_755
Ce1 O99 H99A 91.7 . .
Ce1 O99 H99A 116.2 2_755 .
O11 C11 O12 125.2(9) . .
O11 C11 C12 117.4(10) . .
O12 C11 C12 117.3(10) . .
C16 C12 C13 120.4(9) . .
C16 C12 C11 121.0(10) . .
C13 C12 C11 118.6(10) . .
C14 C13 C12 119.6(11) . .
C14 C13 H13 120.2 . .
C12 C13 H13 120.2 . .
C13 C14 C15 121.2(10) . .
C13 C14 H14 119.4 . .
C15 C14 H14 119.4 . .
C14 C15 C15 118.9(11) . 2_654
C14 C15 C16 122.3(10) . 2_654
C15 C15 C16 118.8(13) 2_654 2_654
C12 C16 C15 121.0(10) . 2_654
C12 C16 H16A 119.5 . .
C15 C16 H16A 119.5 2_654 .
O21 C21 O22 121.5(10) . .
O21 C21 C22 120.3(10) . .
O22 C21 C22 118.2(10) . .
O21 C21 Ce1 55.7(6) . .
O22 C21 Ce1 66.1(6) . .
C22 C21 Ce1 174.0(9) . .
C23 C22 C26 120.1(11) . .
C23 C22 C21 122.5(10) . .
C26 C22 C21 117.4(11) . .
C22 C23 C24 121.8(11) . .
C22 C23 H23 119.1 . .
C24 C23 H23 119.1 . .
C23 C24 C25 123.0(11) . 7_655
C23 C24 C24 119.3(14) . 7_655
C25 C24 C24 117.6(13) 7_655 7_655
C26 C25 C24 122.1(12) . 7_655
C26 C25 H25A 119 . .
C24 C25 H25A 119 7_655 .
C25 C26 C22 119.1(12) . .
C25 C26 H26 120.5 . .
C22 C26 H26 120.5 . .
O32 C31 O31 124.7(9) . .
O32 C31 C33 119.7(10) . .
O31 C31 C33 115.6(10) . .
C33 C32 C36 121.7(10) . 2_655
C33 C32 H32A 119.2 . .
C36 C32 H32A 119.1 2_655 .
C32 C33 C34 119.1(9) . .
C32 C33 C31 121.3(10) . .
C34 C33 C31 119.4(10) . .
C35 C34 C33 120.1(11) . .
C35 C34 H34 119.9 . .
C33 C34 H34 119.9 . .
C34 C35 C36 121.3(10) . .
C34 C35 H35 119.4 . .
C36 C35 H35 119.4 . .
C36 C36 C35 118.8(11) 2_655 .
C36 C36 C32 119.0(12) 2_655 2_655
C35 C36 C32 122.3(10) . 2_655
O41 C41 N41 128(2) . .
O41 C41 H41 116.2 . .
N41 C41 H41 116.2 . .
N41 C42 H42A 109.5 . .
N41 C42 H42B 109.5 . .
H42A C42 H42B 109.5 . .
N41 C42 H42C 109.5 . .
H42A C42 H42C 109.5 . .
H42B C42 H42C 109.5 . .
N41 C43 H43A 109.5 . .
N41 C43 H43B 109.5 . .
H43A C43 H43B 109.5 . .
N41 C43 H43C 109.5 . .
H43A C43 H43C 109.5 . .
H43B C43 H43C 109.5 . .
O51 C51 O51 122(5) 2_755 .
O51 C51 N51 119(3) 2_755 .
O51 C51 N51 119(3) . .
N51 C52 H52A 109.5 . .
N51 C52 H52B 109.5 . .
H52A C52 H52B 109.5 . .
N51 C52 H52C 109.5 . .
H52A C52 H52C 109.5 . .
H52B C52 H52C 109.5 . .

loop_
_geom_bond_atom_site_label_1
_geom_bond_atom_site_label_2
_geom_bond_distance
_geom_bond_site_symmetry_2
Ce1 O31 2.376(7) .
Ce1 O11 2.421(7) .
Ce1 O22 2.456(7) 5_755
Ce1 O32 2.462(7) 2_755
Ce1 O12 2.479(7) 5_755
Ce1 O41 2.583(8) .
Ce1 O21 2.585(7) .
Ce1 O99 2.669(5) .
Ce1 O22 2.808(7) .
Ce1 C21 3.071(11) .
Ce1 Ce1 4.0923(13) 5_755
N41 C41 1.34(2) .
N41 C42 1.45(3) .
N41 C43 1.47(3) .
N51 C51 1.38(4) .
N51 C52 1.52(3) .
N51 C52 1.52(3) 2_755
O11 C11 1.250(13) .
O12 C11 1.276(13) .
O12 Ce1 2.479(7) 5_755
O21 C21 1.229(13) .
O22 C21 1.275(12) .
O22 Ce1 2.456(7) 5_755
O31 C31 1.254(13) .
O32 C31 1.239(13) .
O32 Ce1 2.462(7) 2_755
O41 C41 1.23(2) .
O51 C51 1.14(3) .
O99 Ce1 2.669(5) 2_755
O99 H99A 0.85 .
C11 C12 1.506(13) .
C12 C16 1.336(16) .
C12 C13 1.412(15) .
C13 C14 1.370(14) .
C13 H13 0.93 .
C14 C15 1.391(16) .
C14 H14 0.93 .
C15 C15 1.41(2) 2_654
C15 C16 1.418(13) 2_654
C16 C15 1.418(13) 2_654
C16 H16A 0.93 .
C21 C22 1.511(15) .
C22 C23 1.357(16) .
C22 C26 1.429(15) .
C23 C24 1.397(14) .
C23 H23 0.93 .
C24 C25 1.413(17) 7_655
C24 C24 1.44(2) 7_655
C25 C26 1.373(16) .
C25 C24 1.413(17) 7_655
C25 H25A 0.93 .
C26 H26 0.93 .
C31 C33 1.502(12) .
C32 C33 1.345(14) .
C32 C36 1.412(13) 2_655
C32 H32A 0.93 .
C33 C34 1.394(15) .
C34 C35 1.361(13) .
C34 H34 0.93 .
C35 C36 1.395(14) .
C35 H35 0.93 .
C36 C36 1.38(2) 2_655
C36 C32 1.412(13) 2_655
C41 H41 0.93 .
C42 H42A 0.96 .
C42 H42B 0.96 .
C42 H42C 0.96 .
C43 H43A 0.96 .
C43 H43B 0.96 .
C43 H43C 0.96 .
C51 O51 1.14(3) 2_755
C52 H52A 0.96 .
C52 H52B 0.96 .
C52 H52C 0.96 .
